data_4130228
loop_
_publ_author_name
'Dale, Edward J.'
'Ferris, Daniel P.'
'Vermeulen, Nicolaas A.'
'Henkelis, James J.'
'Popovs, Ilja'
'Jur\'i\<cek, Michal'
'Barnes, Jonathan C.'
'Schneebeli, Severin T.'
'Stoddart, J. Fraser'

_publ_section_title
;
 Cooperative Reactivity in an Extended-Viologen-Based Cyclophane.
;
_journal_issue 11
_journal_name_full 'Journal of the American Chemical Society'
_journal_page_first 3667
_journal_page_last 3670
_journal_paper_doi 10.1021/jacs.6b01368
_journal_volume 138
_journal_year 2016
_chemical_formula_moiety 'C40 H32 N4, 4(F6 P), 0.5(C4 H6 N2)'
_chemical_formula_sum 'C42 H35 F24 N5 P4'
_chemical_formula_weight 1189.63
_space_group_crystal_system orthorhombic
_space_group_IT_number 72
_space_group_name_Hall '-I 2b 2b'
_space_group_name_H-M_alt 'I c m a'
_atom_sites_solution_hydrogens geom
_atom_sites_solution_primary direct
_audit_creation_date 2015-08-28
_audit_creation_method
;
Olex2 1.2
(compiled Jan 19 2015 12:28:14 for OlexSys, GUI svn.r4998)
;
_cell_angle_alpha 90
_cell_angle_beta 90
_cell_angle_gamma 90
_cell_formula_units_Z 4
_cell_length_a 11.465(2)
_cell_length_b 22.063(4)
_cell_length_c 23.253(4)
_cell_measurement_reflns_used 7954
_cell_measurement_temperature 100(2)
_cell_measurement_theta_max 65.200
_cell_measurement_theta_min 3.802
_cell_volume 5881.9(18)
_computing_cell_refinement 'SAINT v8.34A (Bruker, 2013)'
_computing_data_reduction 'SAINT v8.34A (Bruker, 2013)'
_computing_molecular_graphics 'Olex2 (Dolomanov et al., 2009)'
_computing_publication_material 'Olex2 (Dolomanov et al., 2009)'
_computing_structure_refinement 'ShelXL (Sheldrick, 2008)'
_computing_structure_solution 'ShelXS (Sheldrick, 2008)'
_diffrn_ambient_temperature 99.97
_diffrn_measured_fraction_theta_full 0.987
_diffrn_measured_fraction_theta_max 0.987
_diffrn_measurement_device_type prospector
_diffrn_radiation_type CuK\a
_diffrn_radiation_wavelength 1.54184
_diffrn_reflns_av_R_equivalents 0.0240
_diffrn_reflns_av_unetI/netI 0.0238
_diffrn_reflns_Laue_measured_fraction_full 0.987
_diffrn_reflns_Laue_measured_fraction_max 0.987
_diffrn_reflns_limit_h_max 13
_diffrn_reflns_limit_h_min -11
_diffrn_reflns_limit_k_max 25
_diffrn_reflns_limit_k_min -25
_diffrn_reflns_limit_l_max 27
_diffrn_reflns_limit_l_min -27
_diffrn_reflns_number 12875
_diffrn_reflns_point_group_measured_fraction_full 0.987
_diffrn_reflns_point_group_measured_fraction_max 0.987
_diffrn_reflns_theta_full 65.238
_diffrn_reflns_theta_max 65.238
_diffrn_reflns_theta_min 3.802
_exptl_absorpt_coefficient_mu 2.185
_exptl_absorpt_correction_T_max 0.7526
_exptl_absorpt_correction_T_min 0.6280
_exptl_absorpt_correction_type multi-scan
_exptl_absorpt_process_details
;
SADABS-2014/5 (Bruker,2014) was used for absorption correction.
wR2(int) was 0.0628 before and 0.0395 after correction.
The Ratio of minimum to maximum transmission is 0.8344.
The \l/2 correction factor is 0.00150.
;
_exptl_crystal_colour red
_exptl_crystal_colour_primary red
_exptl_crystal_density_diffrn 1.343
_exptl_crystal_description block
_exptl_crystal_F_000 2392
_exptl_crystal_size_max 0.317
_exptl_crystal_size_mid 0.208
_exptl_crystal_size_min 0.086
_refine_diff_density_max 1.015
_refine_diff_density_min -0.296
_refine_diff_density_rms 0.090
_refine_ls_extinction_method none
_refine_ls_goodness_of_fit_ref 1.152
_refine_ls_hydrogen_treatment constr
_refine_ls_matrix_type full
_refine_ls_number_parameters 222
_refine_ls_number_reflns 2565
_refine_ls_number_restraints 30
_refine_ls_restrained_S_all 1.153
_refine_ls_R_factor_all 0.0580
_refine_ls_R_factor_gt 0.0560
_refine_ls_shift/su_max 0.000
_refine_ls_shift/su_mean 0.000
_refine_ls_structure_factor_coef Fsqd
_refine_ls_weighting_details 'w=1/[\s^2^(Fo^2^)+(0.0910P)^2^+13.4247P] where P=(Fo^2^+2Fc^2^)/3'
_refine_ls_weighting_scheme calc
_refine_ls_wR_factor_gt 0.1730
_refine_ls_wR_factor_ref 0.1756
_reflns_Friedel_coverage 0.000
_reflns_number_gt 2429
_reflns_number_total 2565
_reflns_threshold_expression 'I > 2\s(I)'
_cod_data_source_file ja6b01368_si_005.cif
_cod_data_source_block cu_cx0456_0m
_cod_original_cell_volume 5882.0(19)
_cod_database_code 4130228
_shelx_space_group_comment
;
The symmetry employed for this shelxl refinement is uniquely defined
by the following loop, which should always be used as a source of
symmetry information in preference to the above space-group names.
They are only intended as comments.
;
_shelx_estimated_absorpt_t_max 0.834
_shelx_estimated_absorpt_t_min 0.544
_olex2_refinement_description
;
1. Fixed Uiso
 At 1.2 times of:
  All C(H) groups, All C(H,H) groups
 At 1.5 times of:
  All C(H,H,H) groups
2. Uiso/Uaniso restraints and constraints
Uanis(F5A) \\sim Ueq, Uanis(F6A) \\sim Ueq, Uanis(F3A) \\sim Ueq, Uanis(F4A)
\\sim Ueq: with sigma of 0.01 and sigma for terminal atoms of 0.02
Uanis(C11) \\sim Ueq: with sigma of 0.005 and sigma for terminal atoms of 0.01
3. Others
 Sof(F6A)=1-FVAR(1)
 Sof(F6)=FVAR(1)
 Sof(F3A)=1-FVAR(2)
 Sof(F3)=FVAR(2)
 Sof(F4A)=1-FVAR(3)
 Sof(F4)=FVAR(3)
 Sof(F5A)=1-FVAR(4)
 Sof(F5)=FVAR(4)
 Fixed Sof: N2(0.25) C11(0.25) C12(0.25) H12A(0.25) H12B(0.25) H12C(0.25)
4.a Secondary CH2 refined with riding coordinates:
 C7(H7A,H7B)
4.b Aromatic/amide H refined with riding coordinates:
 C1(H1), C2(H2), C4(H4), C5(H5), C9(H9), C10(H10)
4.c Idealised Me refined as rotating group:
 C12(H12A,H12B,H12C)
;
_smtbx_masks_special_details
;
Total solvent accessible volume / cell = 1095.4 Ang^3 [18.6%]
Total electron count / cell = 183.8
;
_shelx_shelxl_version_number 2014/7
_olex2_submission_special_instructions 'No special instructions were received'

loop_
_space_group_symop_operation_xyz
'x, y, z'
'-x, -y+1/2, z'
'x, -y+1/2, -z'
'-x, y, -z'
'x+1/2, y+1/2, z+1/2'
'-x+1/2, -y+1, z+1/2'
'x+1/2, -y+1, -z+1/2'
'-x+1/2, y+1/2, -z+1/2'
'-x, -y, -z'
'x, y-1/2, -z'
'-x, y-1/2, z'
'x, -y, z'
'-x+1/2, -y+1/2, -z+1/2'
'x+1/2, y, -z+1/2'
'-x+1/2, y, z+1/2'
'x+1/2, -y+1/2, z+1/2'

loop_
_atom_site_label
_atom_site_type_symbol
_atom_site_fract_x
_atom_site_fract_y
_atom_site_fract_z
_atom_site_U_iso_or_equiv
_atom_site_adp_type
_atom_site_occupancy
_atom_site_site_symmetry_order
_atom_site_calc_flag
_atom_site_refinement_flags_posn
_atom_site_refinement_flags_adp
_atom_site_refinement_flags_occupancy
_atom_site_disorder_assembly
_atom_site_disorder_group
N1 N 0.21242(19) 0.14578(10) 0.35359(10) 0.0309(6) Uani 1 1 d . . . . .
C1 C 0.3243(2) 0.15594(12) 0.33892(13) 0.0343(6) Uani 1 1 d . . . . .
H1 H 0.3453 0.1579 0.2995 0.041 Uiso 1 1 calc R . . . .
C2 C 0.4080(3) 0.16347(13) 0.38022(14) 0.0380(7) Uani 1 1 d . . . . .
H2 H 0.4868 0.1706 0.3696 0.046 Uiso 1 1 calc R . . . .
C3 C 0.3764(3) 0.16057(12) 0.43786(14) 0.0376(7) Uani 1 1 d . . . . .
C4 C 0.2588(3) 0.15206(14) 0.45202(14) 0.0418(7) Uani 1 1 d . . . . .
H4 H 0.2346 0.1515 0.4911 0.050 Uiso 1 1 calc R . . . .
C5 C 0.1790(3) 0.14447(14) 0.40851(13) 0.0390(7) Uani 1 1 d . . . . .
H5 H 0.0992 0.1382 0.4177 0.047 Uiso 1 1 calc R . . . .
C6 C 0.4635(3) 0.16486(13) 0.48203(15) 0.0427(7) Uani 1 1 d . . . . .
C7 C 0.1248(2) 0.13149(12) 0.30752(12) 0.0321(6) Uani 1 1 d . . . . .
H7A H 0.1500 0.1494 0.2705 0.039 Uiso 1 1 calc R . . . .
H7B H 0.0480 0.1488 0.3178 0.039 Uiso 1 1 calc R . . . .
C8 C 0.1156(2) 0.06350(12) 0.30194(11) 0.0299(6) Uani 1 1 d . . . . .
C9 C 0.1957(3) 0.03114(13) 0.26845(12) 0.0368(6) Uani 1 1 d . . . . .
H9 H 0.2506 0.0525 0.2455 0.044 Uiso 1 1 calc R . . . .
C10 C 0.0332(2) 0.03148(12) 0.33342(13) 0.0345(6) Uani 1 1 d . . . . .
H10 H -0.0237 0.0528 0.3551 0.041 Uiso 1 1 calc R . . . .
P1 P 0.22158(6) 0.32576(3) 0.35599(3) 0.0322(3) Uani 1 1 d . . . . .
F1 F 0.16183(15) 0.35905(8) 0.30202(8) 0.0430(5) Uani 1 1 d . . . . .
F2 F 0.28026(18) 0.29259(10) 0.40921(9) 0.0584(6) Uani 1 1 d . . . . .
F3 F 0.3178(7) 0.2956(3) 0.3168(3) 0.057(2) Uani 0.80(3) 1 d . . . A 1
F4 F 0.1358(5) 0.27017(19) 0.3475(3) 0.0624(16) Uani 0.88(2) 1 d . . . A 1
F5 F 0.1255(6) 0.3559(3) 0.39686(13) 0.0541(16) Uani 0.82(2) 1 d . . . A 1
F6 F 0.3041(5) 0.38217(17) 0.3665(5) 0.069(2) Uani 0.80(3) 1 d . . . A 1
F3A F 0.263(4) 0.2790(9) 0.3061(6) 0.067(7) Uani 0.20(3) 1 d . U . A 2
F4A F 0.109(2) 0.293(3) 0.3711(16) 0.053(12) Uani 0.12(2) 1 d . U . A 2
F5A F 0.188(4) 0.3775(12) 0.3944(8) 0.068(9) Uani 0.18(2) 1 d . U . A 2
F6A F 0.3330(17) 0.3653(15) 0.3363(14) 0.056(9) Uani 0.20(3) 1 d . U . A 2
N2 N 0.3253(6) 0.0000 0.4101(3) 0.0352(15) Uani 0.5 2 d S T P . .
C11 C 0.4068(6) 0.0000 0.3838(3) 0.0249(14) Uani 0.5 2 d S TU P . .
C12 C 0.5057(7) 0.0000 0.3424(4) 0.0366(18) Uani 0.5 2 d S T P . .
H12A H 0.4777 0.0127 0.3044 0.055 Uiso 0.25 1 calc GR . . B -1
H12B H 0.5386 -0.0409 0.3398 0.055 Uiso 0.25 1 calc GR . . B -1
H12C H 0.5660 0.0282 0.3557 0.055 Uiso 0.25 1 calc GR . . B -1

loop_
_atom_site_aniso_label
_atom_site_aniso_U_11
_atom_site_aniso_U_22
_atom_site_aniso_U_33
_atom_site_aniso_U_23
_atom_site_aniso_U_13
_atom_site_aniso_U_12
N1 0.0301(12) 0.0219(11) 0.0405(13) 0.0027(9) -0.0054(9) -0.0010(9)
C1 0.0312(14) 0.0273(14) 0.0444(15) 0.0032(12) -0.0003(12) 0.0009(11)
C2 0.0297(14) 0.0297(14) 0.0548(18) 0.0022(13) -0.0042(13) 0.0020(11)
C3 0.0363(15) 0.0230(12) 0.0536(17) 0.0009(12) -0.0133(13) 0.0008(11)
C4 0.0422(16) 0.0413(17) 0.0418(16) 0.0022(13) -0.0076(13) -0.0051(14)
C5 0.0335(15) 0.0405(16) 0.0432(16) 0.0023(12) -0.0004(12) -0.0055(12)
C6 0.0425(17) 0.0292(13) 0.0564(18) 0.0003(12) -0.0125(13) 0.0008(12)
C7 0.0291(13) 0.0286(14) 0.0387(14) 0.0020(11) -0.0053(11) 0.0004(11)
C8 0.0289(13) 0.0247(13) 0.0362(13) 0.0005(10) -0.0043(10) 0.0011(10)
C9 0.0397(15) 0.0323(14) 0.0383(15) 0.0042(12) 0.0082(12) -0.0023(12)
C10 0.0261(13) 0.0302(14) 0.0473(16) 0.0000(12) 0.0029(11) 0.0035(11)
P1 0.0290(5) 0.0263(4) 0.0414(5) 0.0031(3) -0.0006(3) 0.0031(3)
F1 0.0370(9) 0.0464(10) 0.0457(10) 0.0140(8) 0.0026(7) 0.0045(8)
F2 0.0624(13) 0.0572(12) 0.0554(12) 0.0089(10) -0.0133(9) 0.0204(10)
F3 0.049(3) 0.066(3) 0.055(2) 0.0104(19) 0.0138(18) 0.027(2)
F4 0.065(2) 0.0355(17) 0.087(3) 0.0090(19) -0.011(2) -0.0151(14)
F5 0.055(3) 0.059(2) 0.0480(14) 0.0069(13) 0.0092(14) 0.025(2)
F6 0.055(2) 0.0425(17) 0.110(6) 0.000(2) -0.023(3) -0.0158(14)
F3A 0.089(16) 0.044(7) 0.066(7) -0.011(5) -0.021(8) 0.029(8)
F4A 0.044(11) 0.06(2) 0.051(14) 0.028(12) 0.005(8) -0.016(10)
F5A 0.089(18) 0.058(10) 0.058(8) -0.017(7) -0.004(9) 0.029(11)
F6A 0.039(7) 0.065(12) 0.066(13) 0.034(9) -0.026(7) -0.020(7)
N2 0.050(4) 0.016(3) 0.040(3) 0.000 0.018(3) 0.000
C11 0.032(3) 0.009(2) 0.034(3) 0.000 0.010(3) 0.000
C12 0.033(4) 0.026(4) 0.051(4) 0.000 0.024(4) 0.000

loop_
_atom_type_symbol
_atom_type_description
_atom_type_scat_dispersion_real
_atom_type_scat_dispersion_imag
_atom_type_scat_source
C C 0.0181 0.0091 'International Tables Vol C Tables 4.2.6.8 and 6.1.1.4'
H H 0.0000 0.0000 'International Tables Vol C Tables 4.2.6.8 and 6.1.1.4'
F F 0.0727 0.0534 'International Tables Vol C Tables 4.2.6.8 and 6.1.1.4'
N N 0.0311 0.0180 'International Tables Vol C Tables 4.2.6.8 and 6.1.1.4'
P P 0.2955 0.4335 'International Tables Vol C Tables 4.2.6.8 and 6.1.1.4'

loop_
_geom_angle_atom_site_label_1
_geom_angle_atom_site_label_2
_geom_angle_atom_site_label_3
_geom_angle
_geom_angle_site_symmetry_1
_geom_angle_site_symmetry_3
C1 N1 C7 119.4(2) . .
C5 N1 C1 121.3(2) . .
C5 N1 C7 119.1(2) . .
N1 C1 H1 119.6 . .
N1 C1 C2 120.7(3) . .
C2 C1 H1 119.6 . .
C1 C2 H2 120.4 . .
C1 C2 C3 119.2(3) . .
C3 C2 H2 120.4 . .
C2 C3 C4 118.9(3) . .
C2 C3 C6 120.4(3) . .
C4 C3 C6 120.7(3) . .
C3 C4 H4 120.5 . .
C5 C4 C3 118.9(3) . .
C5 C4 H4 120.5 . .
N1 C5 C4 120.8(3) . .
N1 C5 H5 119.6 . .
C4 C5 H5 119.6 . .
C6 C6 C3 176.13(19) 4_656 .
N1 C7 H7A 110.0 . .
N1 C7 H7B 110.0 . .
N1 C7 C8 108.5(2) . .
H7A C7 H7B 108.4 . .
C8 C7 H7A 110.0 . .
C8 C7 H7B 110.0 . .
C9 C8 C7 120.6(2) . .
C10 C8 C7 120.5(2) . .
C10 C8 C9 118.7(2) . .
C8 C9 H9 119.7 . .
C9 C9 C8 120.67(16) 12 .
C9 C9 H9 119.7 12 .
C8 C10 C10 120.59(16) . 12
C8 C10 H10 119.7 . .
C10 C10 H10 119.7 12 .
F1 P1 F3A 81.8(7) . .
F1 P1 F6A 82.5(4) . .
F2 P1 F1 179.73(13) . .
F2 P1 F5 91.17(13) . .
F2 P1 F3A 98.0(7) . .
F2 P1 F6A 97.7(4) . .
F3 P1 F1 92.3(2) . .
F3 P1 F2 87.7(2) . .
F3 P1 F4 92.1(5) . .
F3 P1 F5 178.8(3) . .
F3 P1 F6 90.1(6) . .
F4 P1 F1 89.52(15) . .
F4 P1 F2 90.21(16) . .
F4 P1 F5 88.2(4) . .
F5 P1 F1 88.87(13) . .
F6 P1 F1 90.9(3) . .
F6 P1 F2 89.3(3) . .
F6 P1 F4 177.7(6) . .
F6 P1 F5 89.6(5) . .
F4A P1 F1 91.9(8) . .
F4A P1 F2 87.9(8) . .
F4A P1 F3A 97(3) . .
F4A P1 F6A 173.9(14) . .
F5A P1 F1 90.4(6) . .
F5A P1 F2 89.8(6) . .
F5A P1 F3A 169.9(16) . .
F5A P1 F4A 90(3) . .
F5A P1 F6A 88(3) . .
F6A P1 F3A 85(2) . .
N2 C11 C12 172.9(8) . .
C11 C12 H12A 109.5 . .
C11 C12 H12B 109.5 . .
C11 C12 H12C 109.5 . .
H12A C12 H12B 109.5 . .
H12A C12 H12C 109.5 . .
H12B C12 H12C 109.5 . .

loop_
_geom_bond_atom_site_label_1
_geom_bond_atom_site_label_2
_geom_bond_distance
_geom_bond_site_symmetry_2
N1 C1 1.346(4) .
N1 C5 1.333(4) .
N1 C7 1.502(3) .
C1 H1 0.9500 .
C1 C2 1.368(4) .
C2 H2 0.9500 .
C2 C3 1.390(5) .
C3 C4 1.401(5) .
C3 C6 1.436(4) .
C4 H4 0.9500 .
C4 C5 1.374(4) .
C5 H5 0.9500 .
C6 C6 1.182(6) 4_656
C7 H7A 0.9900 .
C7 H7B 0.9900 .
C7 C8 1.509(4) .
C8 C9 1.400(4) .
C8 C10 1.388(4) .
C9 C9 1.374(6) 12
C9 H9 0.9500 .
C10 C10 1.389(5) 12
C10 H10 0.9500 .
P1 F1 1.6075(17) .
P1 F2 1.5874(19) .
P1 F3 1.578(3) .
P1 F4 1.585(3) .
P1 F5 1.600(3) .
P1 F6 1.583(3) .
P1 F3A 1.624(14) .
P1 F4A 1.522(19) .
P1 F5A 1.502(14) .
P1 F6A 1.613(13) .
N2 C11 1.116(10) .
C11 C12 1.488(9) .
C12 H12A 0.9800 .
C12 H12B 0.9800 .
C12 H12C 0.9800 .

loop_
_geom_torsion_atom_site_label_1
_geom_torsion_atom_site_label_2
_geom_torsion_atom_site_label_3
_geom_torsion_atom_site_label_4
_geom_torsion
_geom_torsion_site_symmetry_4
N1 C1 C2 C3 -0.1(4) .
N1 C7 C8 C9 -83.3(3) .
N1 C7 C8 C10 91.7(3) .
C1 N1 C5 C4 -1.6(4) .
C1 N1 C7 C8 93.8(3) .
C1 C2 C3 C4 -2.1(4) .
C1 C2 C3 C6 176.4(3) .
C2 C3 C4 C5 2.5(4) .
C3 C4 C5 N1 -0.7(5) .
C5 N1 C1 C2 2.0(4) .
C5 N1 C7 C8 -82.1(3) .
C6 C3 C4 C5 -176.1(3) .
C7 N1 C1 C2 -173.9(2) .
C7 N1 C5 C4 174.3(3) .
C7 C8 C9 C9 172.60(16) 12
C7 C8 C10 C10 -172.60(16) 12
C9 C8 C10 C10 2.5(3) 12
C10 C8 C9 C9 -2.5(3) 12

loop_
_smtbx_masks_void_nr
_smtbx_masks_void_average_x
_smtbx_masks_void_average_y
_smtbx_masks_void_average_z
_smtbx_masks_void_volume
_smtbx_masks_void_count_electrons
1 -0.492 -0.405 0.000 491.8 91.9
2 -0.937 -0.497 0.500 491.8 91.9
3 0.000 0.250 0.243 14.0 0.0
4 0.000 0.250 0.757 14.0 0.0
5 0.000 0.750 0.243 14.0 0.0
6 0.000 0.750 0.757 14.0 0.0
7 0.500 0.250 0.257 14.0 0.0
8 0.500 0.250 0.743 14.0 0.0
9 0.500 0.750 0.743 14.0 0.0
10 0.500 0.750 0.257 14.0 0.0
